data_7226610
loop_
_publ_author_name
'Kazantsev, Maxim S.'
'Frantseva, Ekaterina Sergeevna'
'Kudryashova, Ludmila Gennadievna'
'Konstantinov, Vladislav Georgievich'
'Mannanov, Artur Amirovich'
'Rybalova, T. V.'
'Karpova, Elena Viktorovna'
'Shundrina, Inna'
'Kamaev, Gennadiy Nikolayevich'
'Pshenischnikov, Maxim'
'Mostovich, Evgeny A.'
'Paraschuk, Dmitry'

_publ_section_title
;
 Highly-Emissive Solution-Grown Furan/Phenylene Co-Oligomer Single
 Crystals
;
_journal_name_full 'RSC Adv.'
_journal_paper_doi 10.1039/C6RA23160H
_journal_year 2016
_chemical_formula_moiety 'C26 H18 O2'
_chemical_formula_sum 'C26 H18 O2'
_chemical_formula_weight 362.40
_chemical_melting_point 514
_chemical_name_common 'furan/phenylene co-oligomer BPFB'
_chemical_name_systematic
; 
 1,4-bis(5-phenylfuran-2-yl)benzene 
;
_space_group_IT_number 14
_symmetry_cell_setting monoclinic
_symmetry_space_group_name_Hall '-P 2ybc'
_symmetry_space_group_name_H-M 'P 1 21/c 1'
_atom_sites_solution_hydrogens geom
_atom_sites_solution_primary direct
_atom_sites_solution_secondary difmap
_audit_creation_method SHELXL-97
_audit_update_record
;
2016-05-05 deposited with the CCDC.
2016-09-22 downloaded from the CCDC.
;
_cell_angle_alpha 90.00
_cell_angle_beta 97.731(3)
_cell_angle_gamma 90.00
_cell_formula_units_Z 2
_cell_length_a 20.4117(19)
_cell_length_b 7.2937(8)
_cell_length_c 6.2000(5)
_cell_measurement_reflns_used 4338
_cell_measurement_temperature 200(2)
_cell_measurement_theta_max 24.72
_cell_measurement_theta_min 2.97
_cell_volume 914.65(15)
_computing_cell_refinement 'Bruker SAINT'
_computing_data_collection 'Bruker APEX2'
_computing_data_reduction 'Bruker SAINT'
_computing_molecular_graphics 'Bruker SHELXTL'
_computing_publication_material 'Bruker SHELXTL'
_computing_structure_refinement 'SHELXL-97 (Sheldrick, 2008)'
_computing_structure_solution 'SHELXS-97 (Sheldrick, 2008)'
_diffrn_ambient_temperature 200(2)
_diffrn_measured_fraction_theta_full 0.999
_diffrn_measured_fraction_theta_max 0.999
_diffrn_measurement_device_type 'Bruker APEX-II CCD'
_diffrn_measurement_method '\f and \w scans'
_diffrn_radiation_monochromator graphite
_diffrn_radiation_source 'fine-focus sealed tube'
_diffrn_radiation_type MoK\a
_diffrn_radiation_wavelength 0.71073
_diffrn_reflns_av_R_equivalents 0.0404
_diffrn_reflns_av_sigmaI/netI 0.0220
_diffrn_reflns_limit_h_max 24
_diffrn_reflns_limit_h_min -24
_diffrn_reflns_limit_k_max 8
_diffrn_reflns_limit_k_min -8
_diffrn_reflns_limit_l_max 7
_diffrn_reflns_limit_l_min -7
_diffrn_reflns_number 15386
_diffrn_reflns_theta_full 25.09
_diffrn_reflns_theta_max 25.09
_diffrn_reflns_theta_min 1.01
_exptl_absorpt_coefficient_mu 0.082
_exptl_absorpt_correction_T_max 0.8620
_exptl_absorpt_correction_T_min 0.7800
_exptl_absorpt_correction_type multi-scan
_exptl_absorpt_process_details SADABS-2008/1
_exptl_crystal_colour yellow
_exptl_crystal_density_diffrn 1.316
_exptl_crystal_density_method 'not measured'
_exptl_crystal_description plate
_exptl_crystal_F_000 380
_exptl_crystal_preparation Luminescent
_exptl_crystal_recrystallization_method 'solvent-antisolvent crystallization'
_exptl_crystal_size_max 0.62
_exptl_crystal_size_mid 0.60
_exptl_crystal_size_min 0.01
_refine_diff_density_max 0.165
_refine_diff_density_min -0.269
_refine_diff_density_rms 0.058
_refine_ls_extinction_method none
_refine_ls_goodness_of_fit_ref 1.186
_refine_ls_hydrogen_treatment constr
_refine_ls_matrix_type full
_refine_ls_number_parameters 127
_refine_ls_number_reflns 1628
_refine_ls_number_restraints 0
_refine_ls_restrained_S_all 1.186
_refine_ls_R_factor_all 0.0589
_refine_ls_R_factor_gt 0.0369
_refine_ls_shift/su_max 0.000
_refine_ls_shift/su_mean 0.000
_refine_ls_structure_factor_coef Fsqd
_refine_ls_weighting_details 'calc w=1/[\s^2^(Fo^2^)+(0.0719P)^2^+0.0251P] where P=(Fo^2^+2Fc^2^)/3'
_refine_ls_weighting_scheme calc
_refine_ls_wR_factor_gt 0.0980
_refine_ls_wR_factor_ref 0.1237
_reflns_number_gt 1264
_reflns_number_total 1628
_reflns_threshold_expression >2sigma(I)
_cod_data_source_file c6ra23160h2.cif
_cod_data_source_block kes48
_cod_depositor_comments
;
The following automatic conversions were performed:

'_symmetry_cell_setting' value 'Monoclinic' changed to 'monoclinic'
according to
/usr/data/users/saulius/crontab/automatic-downloads/rss-feeds/RSC/lib/dictionaries/cif_core.dic
dictionary named 'cif_core.dic' version 2.4.2 from 2011-04-26.

Automatic conversion script
Id: cif_fix_values 4268 2015-11-12 08:31:59Z antanas 
;
_cod_original_sg_symbol_H-M 'P2(1)/c  '
_cod_database_code 7226610

loop_
_symmetry_equiv_pos_as_xyz
'x, y, z'
'-x, y+1/2, -z+1/2'
'-x, -y, -z'
'x, -y-1/2, z-1/2'

loop_
_atom_site_label
_atom_site_type_symbol
_atom_site_fract_x
_atom_site_fract_y
_atom_site_fract_z
_atom_site_U_iso_or_equiv
_atom_site_adp_type
_atom_site_occupancy
_atom_site_symmetry_multiplicity
_atom_site_calc_flag
_atom_site_refinement_flags
O1 O 0.81903(5) 1.00976(15) 0.01362(16) 0.0272(3) Uani 1 1 d .
C1 C 0.57389(8) 1.0162(3) -0.2380(3) 0.0377(5) Uani 1 1 d .
H1 H 0.5308 1.0254 -0.3169 0.045 Uiso 1 1 calc R
C2 C 0.62734(8) 1.0899(2) -0.3222(3) 0.0354(4) Uani 1 1 d .
H4 H 0.6210 1.1488 -0.4601 0.043 Uiso 1 1 calc R
C3 C 0.69010(8) 1.0784(2) -0.2067(2) 0.0304(4) Uani 1 1 d .
H3 H 0.7266 1.1299 -0.2655 0.036 Uiso 1 1 calc R
C4 C 0.70015(8) 0.9917(2) -0.0046(2) 0.0261(4) Uani 1 1 d .
C5 C 0.76541(8) 0.9758(2) 0.1208(3) 0.0267(4) Uani 1 1 d .
C6 C 0.87497(7) 0.9742(2) 0.1580(2) 0.0259(4) Uani 1 1 d .
C7 C 0.93818(7) 0.9891(2) 0.0765(2) 0.0252(4) Uani 1 1 d .
C8 C 0.99521(7) 0.9173(2) 0.1977(2) 0.0273(4) Uani 1 1 d .
H6 H 0.9922 0.8603 0.3338 0.033 Uiso 1 1 calc R
C9 C 0.94440(8) 1.0719(2) -0.1227(2) 0.0276(4) Uani 1 1 d .
H9 H 0.9064 1.1216 -0.2079 0.033 Uiso 1 1 calc R
C10 C 0.58335(8) 0.9286(2) -0.0377(3) 0.0359(4) Uani 1 1 d .
H2 H 0.5467 0.8768 0.0199 0.043 Uiso 1 1 calc R
C11 C 0.64558(8) 0.9165(2) 0.0779(3) 0.0321(4) Uani 1 1 d .
H7 H 0.6516 0.8564 0.2150 0.038 Uiso 1 1 calc R
C12 C 0.78714(8) 0.9240(2) 0.3279(3) 0.0313(4) Uani 1 1 d .
H8 H 0.7604 0.8938 0.4369 0.038 Uiso 1 1 calc R
C13 C 0.85697(8) 0.9233(2) 0.3518(3) 0.0316(4) Uani 1 1 d .
H5 H 0.8859 0.8927 0.4798 0.038 Uiso 1 1 calc R

loop_
_atom_site_aniso_label
_atom_site_aniso_U_11
_atom_site_aniso_U_22
_atom_site_aniso_U_33
_atom_site_aniso_U_23
_atom_site_aniso_U_13
_atom_site_aniso_U_12
O1 0.0261(6) 0.0278(6) 0.0276(6) 0.0038(4) 0.0035(5) 0.0005(4)
C1 0.0311(10) 0.0390(11) 0.0415(11) -0.0048(8) -0.0005(8) 0.0052(8)
C2 0.0399(10) 0.0345(10) 0.0314(9) 0.0025(7) 0.0030(7) 0.0041(8)
C3 0.0335(9) 0.0271(9) 0.0319(9) 0.0011(7) 0.0096(7) 0.0004(7)
C4 0.0287(9) 0.0209(8) 0.0294(9) -0.0026(6) 0.0070(7) 0.0041(6)
C5 0.0291(8) 0.0214(8) 0.0311(9) 0.0001(7) 0.0090(7) 0.0002(6)
C6 0.0275(9) 0.0209(8) 0.0277(8) -0.0005(6) -0.0021(7) 0.0010(6)
C7 0.0278(9) 0.0193(8) 0.0275(9) -0.0025(6) -0.0006(7) -0.0022(6)
C8 0.0318(9) 0.0231(8) 0.0262(8) 0.0020(6) 0.0016(7) -0.0014(7)
C9 0.0283(9) 0.0251(9) 0.0274(8) -0.0001(7) -0.0035(7) 0.0007(7)
C10 0.0292(9) 0.0363(10) 0.0439(10) 0.0008(8) 0.0118(8) 0.0008(7)
C11 0.0334(9) 0.0302(9) 0.0340(9) 0.0034(7) 0.0095(7) 0.0032(7)
C12 0.0358(10) 0.0302(10) 0.0295(9) 0.0018(7) 0.0100(7) 0.0008(7)
C13 0.0363(9) 0.0302(10) 0.0274(8) 0.0014(7) 0.0007(7) 0.0013(7)

loop_
_atom_type_symbol
_atom_type_description
_atom_type_scat_dispersion_real
_atom_type_scat_dispersion_imag
_atom_type_scat_source
C C 0.0033 0.0016 'International Tables Vol C Tables 4.2.6.8 and 6.1.1.4'
H H 0.0000 0.0000 'International Tables Vol C Tables 4.2.6.8 and 6.1.1.4'
O O 0.0106 0.0060 'International Tables Vol C Tables 4.2.6.8 and 6.1.1.4'

loop_
_geom_angle_atom_site_label_1
_geom_angle_atom_site_label_2
_geom_angle_atom_site_label_3
_geom_angle
_geom_angle_site_symmetry_1
C5 O1 C6 107.21(11) .
C2 C1 C10 119.76(15) .
C2 C1 H1 120.1 .
C10 C1 H1 120.1 .
C1 C2 C3 120.30(15) .
C1 C2 H4 119.9 .
C3 C2 H4 119.9 .
C2 C3 C4 120.45(15) .
C2 C3 H3 119.8 .
C4 C3 H3 119.8 .
C3 C4 C11 118.58(14) .
C3 C4 C5 122.01(14) .
C11 C4 C5 119.40(14) .
C12 C5 O1 109.11(13) .
C12 C5 C4 133.51(14) .
O1 C5 C4 117.29(13) .
C13 C6 O1 109.14(13) .
C13 C6 C7 133.56(14) .
O1 C6 C7 117.22(12) .
C9 C7 C8 117.96(14) .
C9 C7 C6 122.10(14) .
C8 C7 C6 119.94(14) .
C9 C8 C7 121.02(14) 3_775
C9 C8 H6 119.5 3_775
C7 C8 H6 119.5 .
C8 C9 C7 121.03(14) 3_775
C8 C9 H9 119.5 3_775
C7 C9 H9 119.5 .
C11 C10 C1 120.26(15) .
C11 C10 H2 119.9 .
C1 C10 H2 119.9 .
C10 C11 C4 120.65(15) .
C10 C11 H7 119.7 .
C4 C11 H7 119.7 .
C5 C12 C13 107.29(14) .
C5 C12 H8 126.4 .
C13 C12 H8 126.4 .
C6 C13 C12 107.24(15) .
C6 C13 H5 126.4 .
C12 C13 H5 126.4 .

loop_
_geom_bond_atom_site_label_1
_geom_bond_atom_site_label_2
_geom_bond_distance
_geom_bond_site_symmetry_2
O1 C5 1.3770(18) .
O1 C6 1.3774(18) .
C1 C2 1.380(2) .
C1 C10 1.387(2) .
C1 H1 0.9500 .
C2 C3 1.384(2) .
C2 H4 0.9500 .
C3 C4 1.394(2) .
C3 H3 0.9500 .
C4 C11 1.399(2) .
C4 C5 1.454(2) .
C5 C12 1.355(2) .
C6 C13 1.355(2) .
C6 C7 1.452(2) .
C7 C9 1.396(2) .
C7 C8 1.399(2) .
C8 C9 1.377(2) 3_775
C8 H6 0.9500 .
C9 C8 1.377(2) 3_775
C9 H9 0.9500 .
C10 C11 1.375(2) .
C10 H2 0.9500 .
C11 H7 0.9500 .
C12 C13 1.413(2) .
C12 H8 0.9500 .
C13 H5 0.9500 .

loop_
_geom_torsion_atom_site_label_1
_geom_torsion_atom_site_label_2
_geom_torsion_atom_site_label_3
_geom_torsion_atom_site_label_4
_geom_torsion
_geom_torsion_site_symmetry_4
C10 C1 C2 C3 -0.6(3) .
C1 C2 C3 C4 0.2(2) .
C2 C3 C4 C11 0.2(2) .
C2 C3 C4 C5 179.54(14) .
C6 O1 C5 C12 1.21(17) .
C6 O1 C5 C4 -175.84(13) .
C3 C4 C5 C12 168.91(17) .
C11 C4 C5 C12 -11.8(3) .
C3 C4 C5 O1 -14.9(2) .
C11 C4 C5 O1 164.36(13) .
C5 O1 C6 C13 -1.29(17) .
C5 O1 C6 C7 176.05(12) .
C13 C6 C7 C9 -170.25(17) .
O1 C6 C7 C9 13.2(2) .
C13 C6 C7 C8 10.4(3) .
O1 C6 C7 C8 -166.09(13) .
C9 C7 C8 C9 0.0(2) 3_775
C6 C7 C8 C9 179.34(13) 3_775
C8 C7 C9 C8 0.0(2) 3_775
C6 C7 C9 C8 -179.32(13) 3_775
C2 C1 C10 C11 0.6(3) .
C1 C10 C11 C4 -0.1(2) .
C3 C4 C11 C10 -0.3(2) .
C5 C4 C11 C10 -179.63(14) .
O1 C5 C12 C13 -0.68(18) .
C4 C5 C12 C13 175.71(17) .
O1 C6 C13 C12 0.88(18) .
C7 C6 C13 C12 -175.86(16) .
C5 C12 C13 C6 -0.13(18) .
